data_1560634
loop_
_publ_author_name
'Liu, Yaru'
'Xing, Zhiyan'
'Zhang, Xiao'
'Liang, Guorui'

_publ_section_title
;
 Inorganic anion-dependent assembly of zero-, one-, two- and
 three-dimensional Cu(II)/Ag(I) complexes under the guidance of the HSAB
 theory: Synthesis, structure, and magnetic property
;
_journal_name_full 'Journal of Solid State Chemistry'
_journal_page_first 48
_journal_page_last 56
_journal_paper_doi 10.1016/j.jssc.2016.10.030
_journal_volume 246
_journal_year 2017
_chemical_formula_moiety 'C13 H16 Cu N11'
_chemical_formula_sum 'C13 H16 Cu N11'
_chemical_formula_weight 389.91
_space_group_crystal_system monoclinic
_space_group_IT_number 14
_space_group_name_Hall '-P 2ybc'
_space_group_name_H-M_alt 'P 1 21/c 1'
_atom_sites_solution_hydrogens geom
_atom_sites_solution_primary iterative
_cell_angle_alpha 90
_cell_angle_beta 105.724(2)
_cell_angle_gamma 90
_cell_formula_units_Z 4
_cell_length_a 9.00254(16)
_cell_length_b 15.3645(3)
_cell_length_c 12.4641(2)
_cell_measurement_reflns_used 6448
_cell_measurement_temperature 293(2)
_cell_measurement_theta_max 70.7300
_cell_measurement_theta_min 3.6640
_cell_volume 1659.51(5)
_computing_cell_refinement
;
CrysAlisPro, Agilent Technologies,
Version 1.171.36.32 (release 02-08-2013 CrysAlis171 .NET)
(compiled Aug  2 2013,16:46:58)
;
_computing_data_collection
;
CrysAlisPro, Agilent Technologies,
Version 1.171.36.32 (release 02-08-2013 CrysAlis171 .NET)
(compiled Aug  2 2013,16:46:58)
;
_computing_data_reduction
;
CrysAlisPro, Agilent Technologies,
Version 1.171.36.32 (release 02-08-2013 CrysAlis171 .NET)
(compiled Aug  2 2013,16:46:58)
;
_computing_molecular_graphics
;
O. V. Dolomanov, L. J. Bourhis, R. J. Gildea, J. A. K. Howard and H. Puschmann,
OLEX2: a complete structure solution, refinement and analysis program.
J. Appl. Cryst. (2009). 42, 339-341.
;
_computing_publication_material
;
O. V. Dolomanov, L. J. Bourhis, R. J. Gildea, J. A. K. Howard and H. Puschmann,
OLEX2: a complete structure solution, refinement and analysis program.
J. Appl. Cryst. (2009). 42, 339-341.
;
_computing_structure_refinement
;
SHELX, G.M. Sheldrick, Acta Cryst.
(2008). A64, 112-122
;
_computing_structure_solution 'SUPERFLIP, J. Appl. Cryst. (2007) 40, 786-790'
_diffrn_ambient_temperature 293(2)
_diffrn_detector_area_resol_mean 15.9737
_diffrn_measured_fraction_theta_full 0.9971
_diffrn_measured_fraction_theta_max 0.9835
_diffrn_measurement_device_type 'SuperNova, Dual, Cu at zero, Eos'
_diffrn_measurement_method '\w scans'
_diffrn_orient_matrix_UB_11 -0.0309924000
_diffrn_orient_matrix_UB_12 -0.0987585000
_diffrn_orient_matrix_UB_13 -0.0080890000
_diffrn_orient_matrix_UB_21 -0.0187146000
_diffrn_orient_matrix_UB_22 0.0035587000
_diffrn_orient_matrix_UB_23 -0.1264845000
_diffrn_orient_matrix_UB_31 0.1740079000
_diffrn_orient_matrix_UB_32 -0.0171533000
_diffrn_orient_matrix_UB_33 0.0204452000
_diffrn_radiation_monochromator mirror
_diffrn_radiation_type 'Cu K\a'
_diffrn_radiation_wavelength 1.5418
_diffrn_reflns_av_R_equivalents 0.0222
_diffrn_reflns_av_unetI/netI 0.0203
_diffrn_reflns_Laue_measured_fraction_full 0.984
_diffrn_reflns_Laue_measured_fraction_max 0.997
_diffrn_reflns_limit_h_max 10
_diffrn_reflns_limit_h_min -8
_diffrn_reflns_limit_k_max 17
_diffrn_reflns_limit_k_min -18
_diffrn_reflns_limit_l_max 14
_diffrn_reflns_limit_l_min -14
_diffrn_reflns_number 10177
_diffrn_reflns_point_group_measured_fraction_full 0.984
_diffrn_reflns_point_group_measured_fraction_max 0.997
_diffrn_reflns_theta_full 67.684
_diffrn_reflns_theta_max 67.070
_diffrn_reflns_theta_min 5.862
_diffrn_source 'SuperNova (Cu) X-ray Source'
_exptl_absorpt_coefficient_mu 2.061
_exptl_absorpt_correction_T_max 1.00000
_exptl_absorpt_correction_T_min 0.72527
_exptl_absorpt_correction_type multi-scan
_exptl_absorpt_process_details
;
CrysAlisPro, Agilent Technologies,
Version 1.171.36.32 (release 02-08-2013 CrysAlis171 .NET)
(compiled Aug  2 2013,16:46:58)
Empirical absorption correction using spherical harmonics,
 implemented in SCALE3 ABSPACK scaling algorithm.
;
_exptl_crystal_colour
;
;
_exptl_crystal_density_diffrn 1.561
_exptl_crystal_description
;
;
_exptl_crystal_F_000 800
_refine_diff_density_max 0.428
_refine_diff_density_min -0.579
_refine_diff_density_rms 0.053
_refine_ls_extinction_coef .
_refine_ls_extinction_method none
_refine_ls_goodness_of_fit_ref 1.043
_refine_ls_hydrogen_treatment constr
_refine_ls_matrix_type full
_refine_ls_number_parameters 238
_refine_ls_number_reflns 2959
_refine_ls_number_restraints 15
_refine_ls_restrained_S_all 1.071
_refine_ls_R_factor_all 0.0356
_refine_ls_R_factor_gt 0.0336
_refine_ls_shift/su_max 0.011
_refine_ls_shift/su_mean 0.000
_refine_ls_structure_factor_coef Fsqd
_refine_ls_weighting_details
;
 w=1/[\s^2^(Fo^2^)+(0.0535P)^2^+1.0359P]
 where P=(Fo^2^+2Fc^2^)/3
;
_refine_ls_weighting_scheme calc
_refine_ls_wR_factor_gt 0.0936
_refine_ls_wR_factor_ref 0.0956
_reflns_Friedel_coverage 0.000
_reflns_Friedel_fraction_full .
_reflns_Friedel_fraction_max .
_reflns_number_gt 2785
_reflns_number_total 2959
_reflns_threshold_expression 'I > 2\s(I)'
_cod_data_source_file 3.cif
_cod_data_source_block 3
_cod_database_code 1560634
_chemical_oxdiff_formula 'C1 H1 O1 N1 S1 Cu1'
_shelx_space_group_comment
;
The symmetry employed for this shelxl refinement is uniquely defined
by the following loop, which should always be used as a source of
symmetry information in preference to the above space-group names.
They are only intended as comments.
;
_reflns_odcompleteness_completeness 99.71
_reflns_odcompleteness_iscentric 1
_reflns_odcompleteness_theta 66.97
_olex2_refinement_description
;
1. Fixed Uiso
 At 1.2 times of:
  All C(H) groups, All C(H,H) groups, All C(H,H,H,H) groups, All N(H) groups
 At 1.5 times of:
  All C(H,H,H) groups
2. Restrained distances
 C12-C13
 1.5 with sigma of 0.02
 C12-C13
 1.45 with sigma of 0.02
 C12-C13A
 1.45 with sigma of 0.02
3. Uiso/Uaniso restraints and constraints
C13 \\sim C12 \\sim C11: within 1.7A with sigma of 0.04 and sigma for terminal
atoms of 0.08
4. Others
 Sof(H12C)=Sof(H12D)=Sof(C13A)=Sof(H13D)=Sof(H13E)=Sof(H13F)=1-FVAR(1)
 Sof(H12A)=Sof(H12B)=Sof(C13)=Sof(H13A)=Sof(H13B)=Sof(H13C)=FVAR(1)
5.a Secondary CH2 refined with riding coordinates:
 C7(H7A,H7B), C11(H11A,H11B), C12(H12A,H12B), C12(H12C,H12D)
5.b Aromatic/amide H refined with riding coordinates:
 N2(H2), C2(H2A), C3(H3), C4(H4), C5(H5), C8(H8), C9(H9)
5.c Idealised Me refined as rotating group:
 C13(H13A,H13B,H13C), C13A(H13D,H13E,H13F)
;

loop_
_space_group_symop_operation_xyz
'x, y, z'
'-x, y+1/2, -z+1/2'
'-x, -y, -z'
'x, -y-1/2, z-1/2'

loop_
_atom_site_label
_atom_site_type_symbol
_atom_site_fract_x
_atom_site_fract_y
_atom_site_fract_z
_atom_site_U_iso_or_equiv
_atom_site_adp_type
_atom_site_occupancy
_atom_site_site_symmetry_order
_atom_site_calc_flag
_atom_site_refinement_flags_posn
_atom_site_refinement_flags_adp
_atom_site_refinement_flags_occupancy
_atom_site_disorder_assembly
_atom_site_disorder_group
Cu1 Cu 0.55689(3) 0.51255(2) 0.13218(2) 0.03317(13) Uani 1 1 d . . . . .
N1 N 0.7764(2) 0.60555(12) 0.15772(16) 0.0395(4) Uani 1 1 d . . . . .
N2 N 0.8970(2) 0.58700(12) 0.23787(16) 0.0391(4) Uani 1 1 d . . . . .
H2 H 0.9079 0.5413 0.2791 0.047 Uiso 1 1 calc R U . . .
N3 N 1.0033(2) 0.65060(12) 0.24687(16) 0.0373(4) Uani 1 1 d . . . . .
N4 N 1.28121(19) 0.63996(11) 0.29729(15) 0.0343(4) Uani 1 1 d . . . . .
N5 N 1.45982(19) 0.58628(11) 0.22690(15) 0.0343(4) Uani 1 1 d . . . . .
N6 N 0.5802(2) 0.43310(13) 0.00893(15) 0.0422(4) Uani 1 1 d . . . . .
N7 N 0.6773(2) 0.37905(13) 0.01529(16) 0.0446(5) Uani 1 1 d . . . . .
N8 N 0.7683(4) 0.3273(2) 0.0192(2) 0.0893(10) Uani 1 1 d . . . . .
N9 N 0.6600(2) 0.42893(12) 0.24627(16) 0.0451(5) Uani 1 1 d . . . . .
N10 N 0.6960(3) 0.44783(14) 0.34208(18) 0.0533(6) Uani 1 1 d . . . . .
N11 N 0.7334(5) 0.4637(2) 0.4347(2) 0.0983(12) Uani 1 1 d . . . . .
C1 C 0.8018(2) 0.68404(14) 0.11171(19) 0.0381(5) Uani 1 1 d . . . . .
C2 C 0.7071(3) 0.73357(18) 0.0260(2) 0.0523(6) Uani 1 1 d . . . . .
H2A H 0.6090 0.7147 -0.0126 0.063 Uiso 1 1 calc R U . . .
C3 C 0.7650(3) 0.81107(18) 0.0014(2) 0.0581(7) Uani 1 1 d . . . . .
H3 H 0.7044 0.8457 -0.0549 0.070 Uiso 1 1 calc R U . . .
C4 C 0.9131(3) 0.83980(17) 0.0587(3) 0.0561(7) Uani 1 1 d . . . . .
H4 H 0.9483 0.8926 0.0385 0.067 Uiso 1 1 calc R U . . .
C5 C 1.0073(3) 0.79287(17) 0.1429(2) 0.0512(6) Uani 1 1 d . . . . .
H5 H 1.1050 0.8124 0.1812 0.061 Uiso 1 1 calc R U . . .
C6 C 0.9485(2) 0.71369(14) 0.16849(19) 0.0378(5) Uani 1 1 d . . . . .
C7 C 1.1442(2) 0.64786(15) 0.33732(18) 0.0391(5) Uani 1 1 d . . . . .
H7A H 1.1398 0.5988 0.3854 0.047 Uiso 1 1 calc R U . . .
H7B H 1.1518 0.7005 0.3814 0.047 Uiso 1 1 calc R U . . .
C8 C 1.3682(2) 0.70922(14) 0.27832(18) 0.0379(5) Uani 1 1 d . . . . .
H8 H 1.3544 0.7676 0.2928 0.045 Uiso 1 1 calc R U . . .
C9 C 1.4766(2) 0.67574(14) 0.23492(19) 0.0381(5) Uani 1 1 d . . . . .
H9 H 1.5515 0.7077 0.2135 0.046 Uiso 1 1 calc R U . . .
C10 C 1.3413(2) 0.56634(14) 0.26556(18) 0.0353(5) Uani 1 1 d . . . . .
C11 C 1.2855(4) 0.47674(17) 0.2780(3) 0.0687(9) Uani 1 1 d . U . . .
H11A H 1.3688 0.4448 0.3282 0.082 Uiso 1 1 calc R U . . .
H11B H 1.2021 0.4809 0.3134 0.082 Uiso 1 1 calc R U . . .
C12 C 1.2309(7) 0.4261(4) 0.1761(6) 0.148(3) Uani 1 1 d D U . . .
H12A H 1.3122 0.4238 0.1386 0.178 Uiso 0.579(10) 1 calc R U P A 1
H12B H 1.2112 0.3670 0.1960 0.178 Uiso 0.579(10) 1 calc R U P A 1
H12C H 1.2092 0.4691 0.1170 0.178 Uiso 0.421(10) 1 calc R U P A 2
H12D H 1.3214 0.3949 0.1691 0.178 Uiso 0.421(10) 1 calc R U P A 2
C13 C 1.1056(9) 0.4566(5) 0.1063(6) 0.091(3) Uani 0.579(10) 1 d D U P A 1
H13A H 1.1221 0.5160 0.0886 0.136 Uiso 0.579(10) 1 calc R U P A 1
H13B H 1.0215 0.4537 0.1399 0.136 Uiso 0.579(10) 1 calc R U P A 1
H13C H 1.0814 0.4224 0.0394 0.136 Uiso 0.579(10) 1 calc R U P A 1
C13A C 1.1067(15) 0.3640(8) 0.1426(9) 0.122(6) Uani 0.421(10) 1 d D . P A 2
H13D H 1.0904 0.3502 0.0651 0.183 Uiso 0.421(10) 1 calc R U P A 2
H13E H 1.0141 0.3885 0.1540 0.183 Uiso 0.421(10) 1 calc R U P A 2
H13F H 1.1331 0.3120 0.1862 0.183 Uiso 0.421(10) 1 calc R U P A 2

loop_
_atom_site_aniso_label
_atom_site_aniso_U_11
_atom_site_aniso_U_22
_atom_site_aniso_U_33
_atom_site_aniso_U_23
_atom_site_aniso_U_13
_atom_site_aniso_U_12
Cu1 0.0314(2) 0.0308(2) 0.0333(2) -0.00028(11) 0.00181(13) 0.00487(11)
N1 0.0288(9) 0.0375(10) 0.0482(11) 0.0012(8) 0.0035(8) -0.0035(7)
N2 0.0320(9) 0.0344(9) 0.0493(11) 0.0044(8) 0.0085(8) -0.0039(7)
N3 0.0258(8) 0.0357(9) 0.0479(10) 0.0031(8) 0.0057(7) -0.0013(7)
N4 0.0264(8) 0.0348(9) 0.0382(9) -0.0031(7) 0.0026(7) 0.0000(7)
N5 0.0308(9) 0.0314(9) 0.0378(9) -0.0016(7) 0.0042(7) 0.0022(7)
N6 0.0415(10) 0.0423(11) 0.0367(10) -0.0038(8) -0.0001(8) 0.0149(9)
N7 0.0497(11) 0.0447(11) 0.0381(10) 0.0081(8) 0.0097(8) 0.0112(10)
N8 0.105(2) 0.090(2) 0.0739(18) 0.0219(15) 0.0257(16) 0.067(2)
N9 0.0574(12) 0.0328(10) 0.0386(11) 0.0016(8) 0.0018(9) 0.0092(9)
N10 0.0654(14) 0.0413(11) 0.0447(13) 0.0052(9) 0.0004(10) 0.0189(10)
N11 0.147(3) 0.091(2) 0.0375(15) -0.0042(14) -0.0088(16) 0.042(2)
C1 0.0296(10) 0.0367(11) 0.0461(12) -0.0009(9) 0.0072(9) -0.0019(8)
C2 0.0401(12) 0.0509(14) 0.0560(15) 0.0067(12) -0.0036(11) -0.0029(11)
C3 0.0552(15) 0.0506(15) 0.0593(16) 0.0153(12) -0.0003(12) 0.0024(12)
C4 0.0504(14) 0.0422(13) 0.0739(18) 0.0143(13) 0.0139(13) -0.0040(11)
C5 0.0347(12) 0.0432(13) 0.0715(17) 0.0092(12) 0.0071(11) -0.0067(10)
C6 0.0288(10) 0.0364(11) 0.0466(12) 0.0024(9) 0.0078(9) 0.0013(8)
C7 0.0315(10) 0.0450(12) 0.0390(11) -0.0028(9) 0.0065(9) -0.0004(9)
C8 0.0328(10) 0.0317(11) 0.0455(12) -0.0047(9) 0.0043(9) -0.0013(8)
C9 0.0337(11) 0.0322(11) 0.0458(12) -0.0005(9) 0.0065(9) -0.0029(8)
C10 0.0309(10) 0.0330(11) 0.0384(11) -0.0013(8) 0.0031(8) -0.0009(8)
C11 0.0673(19) 0.0349(14) 0.117(3) -0.0065(15) 0.0471(19) -0.0074(12)
C12 0.161(5) 0.121(4) 0.212(6) -0.109(4) 0.135(5) -0.099(4)
C13 0.079(5) 0.107(6) 0.092(5) -0.038(4) 0.033(4) -0.015(4)
C13A 0.169(11) 0.116(9) 0.106(8) -0.054(7) 0.082(8) -0.096(8)

loop_
_atom_type_symbol
_atom_type_description
_atom_type_scat_dispersion_real
_atom_type_scat_dispersion_imag
_atom_type_scat_source
C C 0.0181 0.0091 'International Tables Vol C Tables 4.2.6.8 and 6.1.1.4'
H H 0.0000 0.0000 'International Tables Vol C Tables 4.2.6.8 and 6.1.1.4'
N N 0.0311 0.0180 'International Tables Vol C Tables 4.2.6.8 and 6.1.1.4'
Cu Cu -1.9646 0.5888 'International Tables Vol C Tables 4.2.6.8 and 6.1.1.4'

loop_
_geom_angle_atom_site_label_1
_geom_angle_atom_site_label_2
_geom_angle_atom_site_label_3
_geom_angle
_geom_angle_site_symmetry_1
_geom_angle_site_symmetry_3
N5 Cu1 N1 93.48(7) 1_455 .
N5 Cu1 N6 91.03(7) 1_455 3_665
N5 Cu1 N6 160.84(8) 1_455 .
N6 Cu1 N1 102.15(8) . .
N6 Cu1 N1 98.97(8) 3_665 .
N6 Cu1 N6 75.76(8) . 3_665
N9 Cu1 N1 94.80(8) . .
N9 Cu1 N5 98.05(8) . 1_455
N9 Cu1 N6 91.69(8) . .
N9 Cu1 N6 163.01(8) . 3_665
N2 N1 Cu1 117.55(14) . .
N2 N1 C1 108.35(17) . .
C1 N1 Cu1 133.71(14) . .
N1 N2 H2 125.3 . .
N1 N2 N3 109.42(17) . .
N3 N2 H2 125.3 . .
N2 N3 C6 110.05(17) . .
N2 N3 C7 119.60(18) . .
C6 N3 C7 130.11(19) . .
C8 N4 C7 124.60(18) . .
C10 N4 C7 127.65(18) . .
C10 N4 C8 107.63(17) . .
C9 N5 Cu1 123.29(15) . 1_655
C10 N5 Cu1 127.57(15) . 1_655
C10 N5 C9 106.68(18) . .
Cu1 N6 Cu1 104.24(8) . 3_665
N7 N6 Cu1 127.26(16) . 3_665
N7 N6 Cu1 126.61(16) . .
N8 N7 N6 178.7(3) . .
N10 N9 Cu1 121.23(16) . .
N11 N10 N9 177.9(3) . .
N1 C1 C2 131.1(2) . .
N1 C1 C6 108.36(19) . .
C6 C1 C2 120.5(2) . .
C1 C2 H2A 121.5 . .
C3 C2 C1 117.1(2) . .
C3 C2 H2A 121.5 . .
C2 C3 H3 119.1 . .
C2 C3 C4 121.8(2) . .
C4 C3 H3 119.1 . .
C3 C4 H4 118.9 . .
C5 C4 C3 122.2(2) . .
C5 C4 H4 118.9 . .
C4 C5 H5 121.9 . .
C4 C5 C6 116.2(2) . .
C6 C5 H5 121.9 . .
N3 C6 C1 103.83(19) . .
N3 C6 C5 133.9(2) . .
C1 C6 C5 122.2(2) . .
N3 C7 N4 112.32(18) . .
N3 C7 H7A 109.1 . .
N3 C7 H7B 109.1 . .
N4 C7 H7A 109.1 . .
N4 C7 H7B 109.1 . .
H7A C7 H7B 107.9 . .
N4 C8 H8 126.8 . .
C9 C8 N4 106.41(19) . .
C9 C8 H8 126.8 . .
N5 C9 H9 125.2 . .
C8 C9 N5 109.50(19) . .
C8 C9 H9 125.2 . .
N4 C10 C11 124.6(2) . .
N5 C10 N4 109.77(18) . .
N5 C10 C11 125.6(2) . .
C10 C11 H11A 108.2 . .
C10 C11 H11B 108.2 . .
H11A C11 H11B 107.3 . .
C12 C11 C10 116.5(3) . .
C12 C11 H11A 108.2 . .
C12 C11 H11B 108.2 . .
C11 C12 H12A 108.6 . .
C11 C12 H12B 108.6 . .
C11 C12 H12C 104.5 . .
C11 C12 H12D 104.5 . .
H12A C12 H12B 107.6 . .
H12C C12 H12D 105.6 . .
C13 C12 C11 114.5(6) . .
C13 C12 H12A 108.6 . .
C13 C12 H12B 108.6 . .
C13A C12 C11 131.2(5) . .
C13A C12 H12C 104.5 . .
C13A C12 H12D 104.5 . .
C12 C13 H13A 109.5 . .
C12 C13 H13B 109.5 . .
C12 C13 H13C 109.5 . .
H13A C13 H13B 109.5 . .
H13A C13 H13C 109.5 . .
H13B C13 H13C 109.5 . .
C12 C13A H13D 109.5 . .
C12 C13A H13E 109.5 . .
C12 C13A H13F 109.5 . .
H13D C13A H13E 109.5 . .
H13D C13A H13F 109.5 . .
H13E C13A H13F 109.5 . .

loop_
_geom_bond_atom_site_label_1
_geom_bond_atom_site_label_2
_geom_bond_distance
_geom_bond_site_symmetry_2
Cu1 N1 2.3891(18) .
Cu1 N5 2.0000(17) 1_455
Cu1 N6 2.0340(18) 3_665
Cu1 N6 2.0171(19) .
Cu1 N9 1.9541(19) .
N1 N2 1.292(3) .
N1 C1 1.381(3) .
N2 H2 0.8600 .
N2 N3 1.351(2) .
N3 C6 1.370(3) .
N3 C7 1.452(3) .
N4 C7 1.455(3) .
N4 C8 1.379(3) .
N4 C10 1.358(3) .
N5 Cu1 2.0000(17) 1_655
N5 C9 1.383(3) .
N5 C10 1.320(3) .
N6 Cu1 2.0340(18) 3_665
N6 N7 1.192(3) .
N7 N8 1.134(3) .
N9 N10 1.186(3) .
N10 N11 1.138(3) .
C1 C2 1.398(3) .
C1 C6 1.395(3) .
C2 H2A 0.9300 .
C2 C3 1.368(4) .
C3 H3 0.9300 .
C3 C4 1.403(4) .
C4 H4 0.9300 .
C4 C5 1.363(4) .
C5 H5 0.9300 .
C5 C6 1.397(3) .
C7 H7A 0.9700 .
C7 H7B 0.9700 .
C8 H8 0.9300 .
C8 C9 1.339(3) .
C9 H9 0.9300 .
C10 C11 1.488(3) .
C11 H11A 0.9700 .
C11 H11B 0.9700 .
C11 C12 1.456(6) .
C12 H12A 0.9700 .
C12 H12B 0.9700 .
C12 H12C 0.9700 .
C12 H12D 0.9700 .
C12 C13 1.310(8) .
C12 C13A 1.443(9) .
C13 H13A 0.9600 .
C13 H13B 0.9600 .
C13 H13C 0.9600 .
C13A H13D 0.9600 .
C13A H13E 0.9600 .
C13A H13F 0.9600 .

loop_
_geom_torsion_atom_site_label_1
_geom_torsion_atom_site_label_2
_geom_torsion_atom_site_label_3
_geom_torsion_atom_site_label_4
_geom_torsion
_geom_torsion_site_symmetry_1
_geom_torsion_site_symmetry_2
_geom_torsion_site_symmetry_3
_geom_torsion_site_symmetry_4
Cu1 N1 N2 N3 -174.03(13) . . . .
Cu1 N1 C1 C2 -5.6(4) . . . .
Cu1 N1 C1 C6 172.71(16) . . . .
Cu1 N5 C9 C8 163.40(15) 1_655 . . .
Cu1 N5 C10 N4 -162.06(14) 1_655 . . .
Cu1 N5 C10 C11 20.6(3) 1_655 . . .
N1 N2 N3 C6 0.1(2) . . . .
N1 N2 N3 C7 174.99(19) . . . .
N1 C1 C2 C3 178.1(3) . . . .
N1 C1 C6 N3 -0.3(2) . . . .
N1 C1 C6 C5 -178.6(2) . . . .
N2 N1 C1 C2 -177.9(3) . . . .
N2 N1 C1 C6 0.4(3) . . . .
N2 N3 C6 C1 0.2(2) . . . .
N2 N3 C6 C5 178.2(3) . . . .
N2 N3 C7 N4 117.4(2) . . . .
N4 C8 C9 N5 -0.4(2) . . . .
N4 C10 C11 C12 120.9(4) . . . .
N5 C10 C11 C12 -62.2(5) . . . .
C1 N1 N2 N3 -0.3(2) . . . .
C1 C2 C3 C4 0.4(4) . . . .
C2 C1 C6 N3 178.2(2) . . . .
C2 C1 C6 C5 -0.1(4) . . . .
C2 C3 C4 C5 -0.8(5) . . . .
C3 C4 C5 C6 0.6(4) . . . .
C4 C5 C6 N3 -177.9(3) . . . .
C4 C5 C6 C1 -0.2(4) . . . .
C6 N3 C7 N4 -68.8(3) . . . .
C6 C1 C2 C3 0.0(4) . . . .
C7 N3 C6 C1 -174.1(2) . . . .
C7 N3 C6 C5 4.0(4) . . . .
C7 N4 C8 C9 -175.73(19) . . . .
C7 N4 C10 N5 175.57(18) . . . .
C7 N4 C10 C11 -7.1(4) . . . .
C8 N4 C7 N3 93.5(2) . . . .
C8 N4 C10 N5 -0.7(2) . . . .
C8 N4 C10 C11 176.7(3) . . . .
C9 N5 C10 N4 0.4(2) . . . .
C9 N5 C10 C11 -176.9(3) . . . .
C10 N4 C7 N3 -82.1(3) . . . .
C10 N4 C8 C9 0.6(2) . . . .
C10 N5 C9 C8 0.0(2) . . . .
C10 C11 C12 C13 -66.0(6) . . . .
C10 C11 C12 C13A -144.0(11) . . . .
